data_7100673
loop_
_publ_author_name
'W. Jones'
'Graeme Day'
'W.D.Sam Motherwell'
'Andrew V. Trask'

_publ_section_title
;
Investigating the latent polymorphism of maleic acid
;
_journal_name_full 'Chemical Communications'
_journal_paper_doi 10.1039/b513442k
_journal_year 2006
_chemical_formula_moiety 'C4 H4 O4'
_chemical_formula_sum 'C4 H4 O4'
_chemical_formula_weight 116.07
_chemical_name_common 'Maleic Acid'
_space_group_IT_number 7
_symmetry_cell_setting monoclinic
_symmetry_space_group_name_Hall 'P -2yc'
_symmetry_space_group_name_H-M 'P 1 c 1'
_cell_angle_alpha 90.00
_cell_angle_beta 102.220(3)
_cell_angle_gamma 90.00
_cell_formula_units_Z 2
_cell_length_a 3.6933(3)
_cell_length_b 7.4840(5)
_cell_length_c 8.5933(7)
_cell_measurement_temperature 180(2)
_cell_volume 232.14(3)
_diffrn_ambient_temperature 180(2)
_exptl_crystal_density_diffrn 1.661
_cod_depositor_comments
;
The following automatic conversions were performed:
'_symmetry_cell_setting' value 'Monoclinic' changed to 'monoclinic'
according to '/home/saulius/struct/CIF-dictionaries/cif_core.dic'
dictionary named 'cif_core.dic' version 2.4.1 from 2010-06-29.

Automatic conversion script
Id: cif_fix_enum 1527 2010-12-29 10:47:43Z saulius 
;
_cod_original_sg_symbol_H-M 'P c'
_cod_database_code 7100673

loop_
_symmetry_equiv_pos_as_xyz
'x, y, z'
'x, -y, z+1/2'

loop_
_atom_site_label
_atom_site_type_symbol
_atom_site_fract_x
_atom_site_fract_y
_atom_site_fract_z
_atom_site_U_iso_or_equiv
_atom_site_adp_type
_atom_site_occupancy
_atom_site_symmetry_multiplicity
_atom_site_calc_flag
_atom_site_refinement_flags
_atom_site_disorder_assembly
_atom_site_disorder_group
C1 C 0.9251(6) 0.4467(2) 0.7379(2) 0.0229(4) Uani 1 1 d . . .
O11 O 0.7362(4) 0.35142(19) 0.6217(2) 0.0322(4) Uani 1 1 d D . .
H11 H 0.776(11) 0.223(3) 0.639(5) 0.060(9) Uiso 1 1 d D . .
O12 O 0.8994(4) 0.60968(17) 0.7313(2) 0.0353(4) Uani 1 1 d . . .
C2 C 1.1744(6) 0.3622(3) 0.8778(2) 0.0243(4) Uani 1 1 d . . .
H2A H 1.3106 0.4449 0.9516 0.029 Uiso 1 1 calc R . .
C3 C 1.2408(5) 0.1901(2) 0.9183(2) 0.0246(4) Uani 1 1 d . . .
H3A H 1.4120 0.1691 1.0158 0.030 Uiso 1 1 calc R . .
C4 C 1.0803(5) 0.0291(2) 0.8298(2) 0.0243(4) Uani 1 1 d . . .
O41 O 1.2137(5) -0.1185(2) 0.9008(2) 0.0337(4) Uani 1 1 d D . .
H41 H 1.106(8) -0.228(3) 0.843(3) 0.040 Uiso 1 1 d D . .
O42 O 0.8476(4) 0.0302(2) 0.70456(17) 0.0332(4) Uani 1 1 d . . .

loop_
_atom_site_aniso_label
_atom_site_aniso_U_11
_atom_site_aniso_U_22
_atom_site_aniso_U_33
_atom_site_aniso_U_23
_atom_site_aniso_U_13
_atom_site_aniso_U_12
C1 0.0255(9) 0.0196(8) 0.0224(9) -0.0032(9) 0.0023(8) -0.0020(7)
O11 0.0411(8) 0.0219(6) 0.0264(7) -0.0002(7) -0.0091(6) -0.0007(6)
O12 0.0474(10) 0.0193(6) 0.0338(9) -0.0004(7) -0.0034(7) 0.0002(7)
C2 0.0247(8) 0.0230(8) 0.0227(10) -0.0022(7) -0.0004(7) -0.0020(7)
C3 0.0239(9) 0.0262(10) 0.0204(8) -0.0010(9) -0.0030(7) -0.0026(9)
C4 0.0265(10) 0.0184(10) 0.0253(10) -0.0013(8) -0.0007(9) -0.0016(7)
O41 0.0419(9) 0.0198(6) 0.0324(8) 0.0003(6) -0.0078(7) 0.0008(6)
O42 0.0403(9) 0.0197(8) 0.0316(10) -0.0023(7) -0.0106(7) -0.0021(6)

loop_
_geom_bond_atom_site_label_1
_geom_bond_atom_site_label_2
_geom_bond_distance
_geom_bond_site_symmetry_2
_geom_bond_publ_flag
C1 O12 1.223(2) . ?
C1 O11 1.303(3) . ?
C1 C2 1.492(3) . ?
O11 H11 0.978(19) . ?
C2 C3 1.343(3) . ?
C2 H2A 0.9500 . ?
C3 C4 1.480(3) . ?
C3 H3A 0.9500 . ?
C4 O42 1.227(2) . ?
C4 O41 1.307(3) . ?
O41 H41 0.995(18) . ?

loop_
_cod_related_entry_id
_cod_related_entry_database
_cod_related_entry_code
1 ChemSpider 10197150
